data_7062730
loop_
_publ_author_name
'Waziri, Ibrahim'
'Masena, Hlonepho M.'
'Yusuf, Tunde L.'
'Coetzee, Louis-Charl C.'
'Adeyinka, Adedapo S.'
'Muller, Alfred J.'

_publ_section_title
;
 Synthesis, characterization, biological evaluation, DFT and molecular
 docking studies of
 (Z)-2-((2-bromo-4-chlorophenyl)imino)methyl)-4-chlorophenol and its
 Co(ii), Ni(ii), Cu(ii), and Zn(ii) complexes
;
_journal_issue 38
_journal_name_full 'New Journal of Chemistry'
_journal_page_first 17853
_journal_page_last 17870
_journal_paper_doi 10.1039/D3NJ02910G
_journal_volume 47
_journal_year 2023
_chemical_formula_moiety 'C13 H7 Br Cl2 N Ni0.5 O'
_chemical_formula_sum 'C13 H7 Br Cl2 N Ni0.5 O'
_chemical_formula_weight 373.36
_space_group_crystal_system monoclinic
_space_group_IT_number 14
_space_group_name_Hall '-P 2ybc'
_space_group_name_H-M_alt 'P 1 21/c 1'
_atom_sites_solution_hydrogens geom
_atom_sites_solution_primary dual
_audit_creation_date 2023-04-18
_audit_creation_method
;
Olex2 1.5
(compiled 2023.03.06 svn.rbb2c1857 for OlexSys, GUI svn.r6748)
;
_audit_update_record
;
2023-04-18 deposited with the CCDC.	2023-09-13 downloaded from the CCDC.
;
_cell_angle_alpha 90
_cell_angle_beta 105.626(6)
_cell_angle_gamma 90
_cell_formula_units_Z 4
_cell_length_a 9.974(2)
_cell_length_b 10.356(2)
_cell_length_c 12.438(3)
_cell_measurement_reflns_used 3200
_cell_measurement_temperature 172.98
_cell_measurement_theta_max 21.94
_cell_measurement_theta_min 2.28
_cell_volume 1237.2(5)
_computing_molecular_graphics 'Olex2 1.5 (Dolomanov et al., 2009)'
_computing_publication_material 'Olex2 1.5 (Dolomanov et al., 2009)'
_computing_structure_refinement 'XL  (Sheldrick, 2008)'
_computing_structure_solution 'SHELXT 2018/2 (Sheldrick, 2018)'
_diffrn_ambient_temperature 172.98
_diffrn_detector 'CCD area detector'
_diffrn_detector_area_resol_mean 7.9
_diffrn_detector_type 'Bruker SMART CCD 1K area detector'
_diffrn_measured_fraction_theta_full 0.994
_diffrn_measured_fraction_theta_max 0.986
_diffrn_measurement_device 'three-circle diffractometer'
_diffrn_measurement_device_type 'Bruker SMART CCD 1K area detector'
_diffrn_measurement_method '\w scans'
_diffrn_radiation_monochromator graphite
_diffrn_radiation_probe x-ray
_diffrn_radiation_type MoK\a
_diffrn_radiation_wavelength 0.71073
_diffrn_reflns_av_R_equivalents 0.1652
_diffrn_reflns_av_unetI/netI 0.0732
_diffrn_reflns_Laue_measured_fraction_full 0.994
_diffrn_reflns_Laue_measured_fraction_max 0.986
_diffrn_reflns_limit_h_max 13
_diffrn_reflns_limit_h_min -13
_diffrn_reflns_limit_k_max 13
_diffrn_reflns_limit_k_min -14
_diffrn_reflns_limit_l_max 16
_diffrn_reflns_limit_l_min -16
_diffrn_reflns_number 49272
_diffrn_reflns_point_group_measured_fraction_full 0.994
_diffrn_reflns_point_group_measured_fraction_max 0.986
_diffrn_reflns_theta_full 25.242
_diffrn_reflns_theta_max 28.845
_diffrn_reflns_theta_min 2.600
_diffrn_source 'sealed X-ray tube'
_diffrn_source_target Mo
_exptl_absorpt_coefficient_mu 4.477
_exptl_absorpt_correction_T_max 0.7457
_exptl_absorpt_correction_T_min 0.4785
_exptl_absorpt_correction_type multi-scan
_exptl_absorpt_process_details SADABS-2016/2
_exptl_crystal_colour brown
_exptl_crystal_colour_primary brown
_exptl_crystal_density_diffrn 2.004
_exptl_crystal_description block
_exptl_crystal_F_000 732
_exptl_crystal_size_max 0.1
_exptl_crystal_size_mid 0.1
_exptl_crystal_size_min 0.1
_refine_diff_density_max 1.535
_refine_diff_density_min -0.617
_refine_diff_density_rms 0.105
_refine_ls_extinction_method none
_refine_ls_goodness_of_fit_ref 1.012
_refine_ls_hydrogen_treatment constr
_refine_ls_matrix_type full
_refine_ls_number_parameters 169
_refine_ls_number_reflns 3200
_refine_ls_number_restraints 6
_refine_ls_restrained_S_all 1.011
_refine_ls_R_factor_all 0.1237
_refine_ls_R_factor_gt 0.0513
_refine_ls_shift/su_max 0.000
_refine_ls_shift/su_mean 0.000
_refine_ls_structure_factor_coef Fsqd
_refine_ls_weighting_details 'w=1/[\s^2^(Fo^2^)+(0.0486P)^2^+2.1237P] where P=(Fo^2^+2Fc^2^)/3'
_refine_ls_weighting_scheme calc
_refine_ls_wR_factor_gt 0.1024
_refine_ls_wR_factor_ref 0.1277
_reflns_Friedel_coverage 0.000
_reflns_number_gt 1777
_reflns_number_total 3200
_reflns_threshold_expression 'I > 2\s(I)'
_cod_data_source_file d3nj02910g2.cif
_cod_data_source_block mo_22ibw_nil2_173k_0m_a(3)
_cod_depositor_comments 'Adding full bibliography for 7062729--7062731.cif.'
_cod_original_cell_volume 1237.3(5)
_cod_original_formula_sum 'C13 H7 Br Cl2 N Ni0.50 O'
_cod_database_code 7062730
_shelx_shelxl_version_number 2018/3
_shelx_space_group_comment
;
The symmetry employed for this shelxl refinement is uniquely defined
by the following loop, which should always be used as a source of
symmetry information in preference to the above space-group names.
They are only intended as comments.
;
_shelx_estimated_absorpt_t_max 0.663
_shelx_estimated_absorpt_t_min 0.663
_olex2_refinement_description
;
1. Fixed Uiso
 At 1.2 times of:
  All C(H) groups
2. Uiso/Uaniso restraints and constraints
Uanis(Br1) \\sim Ueq: with sigma of 0.1 and sigma for terminal atoms of 0.2
3.a Aromatic/amide H refined with riding coordinates:
 C7(H7), C11(H11), C9(H9), C6(H6), C12(H12), C3(H3), C5(H5)
;
_olex2_submission_special_instructions 'No special instructions were received'

loop_
_space_group_symop_operation_xyz
'x, y, z'
'-x, y+1/2, -z+1/2'
'-x, -y, -z'
'x, -y-1/2, z-1/2'

loop_
_atom_site_label
_atom_site_type_symbol
_atom_site_fract_x
_atom_site_fract_y
_atom_site_fract_z
_atom_site_U_iso_or_equiv
_atom_site_adp_type
_atom_site_occupancy
_atom_site_site_symmetry_order
_atom_site_calc_flag
_atom_site_refinement_flags_posn
_atom_site_refinement_flags_adp
_atom_site_refinement_flags_occupancy
_atom_site_disorder_assembly
_atom_site_disorder_group
Ni1 Ni 0.500000 0.500000 0.500000 0.0362(2) Uani 1 2 d S . P . .
Br1 Br 0.17777(6) 0.42819(6) 0.51015(6) 0.0602(2) Uani 1 1 d . U . . .
Cl1 Cl 0.05770(15) 0.01245(15) 0.23865(11) 0.0560(4) Uani 1 1 d . . . . .
Cl2 Cl 0.86125(18) 0.26752(14) 1.03192(12) 0.0630(5) Uani 1 1 d . . . . .
O2 O 0.5773(4) 0.5562(3) 0.6412(3) 0.0425(9) Uani 1 1 d . . . . .
N1 N 0.4715(4) 0.3334(4) 0.5481(3) 0.0351(9) Uani 1 1 d . . . . .
C2 C 0.3722(5) 0.2523(5) 0.4745(4) 0.0339(11) Uani 1 1 d . . . . .
C7 C 0.5324(5) 0.2868(5) 0.6436(4) 0.0347(11) Uani 1 1 d . . . . .
H7 H 0.512722 0.199429 0.656923 0.042 Uiso 1 1 calc R U . . .
C8 C 0.6251(5) 0.3522(5) 0.7304(4) 0.0347(11) Uani 1 1 d . . . . .
C13 C 0.6422(5) 0.4861(5) 0.7238(4) 0.0343(11) Uani 1 1 d . . . . .
C11 C 0.7999(5) 0.4798(5) 0.9060(4) 0.0373(12) Uani 1 1 d . . . . .
H11 H 0.861761 0.523194 0.966745 0.045 Uiso 1 1 calc R U . . .
C1 C 0.2356(5) 0.2844(5) 0.4470(4) 0.0364(11) Uani 1 1 d . . . . .
C4 C 0.1811(6) 0.1059(5) 0.3288(4) 0.0405(13) Uani 1 1 d . . . . .
C9 C 0.6927(5) 0.2857(5) 0.8264(4) 0.0403(12) Uani 1 1 d . . . . .
H9 H 0.677596 0.195610 0.831917 0.048 Uiso 1 1 calc R U . . .
C6 C 0.4145(6) 0.1451(5) 0.4290(4) 0.0405(12) Uani 1 1 d . . . . .
H6 H 0.510109 0.121725 0.448041 0.049 Uiso 1 1 calc R U . . .
C10 C 0.7793(5) 0.3483(5) 0.9114(4) 0.0403(12) Uani 1 1 d . . . . .
C12 C 0.7329(5) 0.5460(5) 0.8151(4) 0.0397(12) Uani 1 1 d . . . . .
H12 H 0.747642 0.636420 0.812722 0.048 Uiso 1 1 calc R U . . .
C3 C 0.1369(6) 0.2107(5) 0.3731(4) 0.0426(13) Uani 1 1 d . . . . .
H3 H 0.041093 0.233272 0.354274 0.051 Uiso 1 1 calc R U . . .
C5 C 0.3167(6) 0.0709(5) 0.3550(4) 0.0441(13) Uani 1 1 d . . . . .
H5 H 0.344492 -0.004240 0.322715 0.053 Uiso 1 1 calc R U . . .

loop_
_atom_site_aniso_label
_atom_site_aniso_U_11
_atom_site_aniso_U_22
_atom_site_aniso_U_33
_atom_site_aniso_U_23
_atom_site_aniso_U_13
_atom_site_aniso_U_12
Ni1 0.0442(5) 0.0250(4) 0.0332(5) 0.0025(4) 0.0001(4) -0.0039(4)
Br1 0.0488(4) 0.0520(4) 0.0697(4) -0.0205(3) -0.0012(3) 0.0159(3)
Cl1 0.0577(9) 0.0586(9) 0.0455(8) -0.0103(7) 0.0032(7) -0.0218(7)
Cl2 0.0823(11) 0.0440(8) 0.0441(8) 0.0038(7) -0.0149(7) 0.0046(8)
O2 0.060(2) 0.0254(17) 0.0345(19) 0.0032(15) -0.0003(17) -0.0042(16)
N1 0.035(2) 0.030(2) 0.035(2) 0.0024(18) 0.0000(18) 0.0005(18)
C2 0.037(3) 0.031(3) 0.029(2) 0.004(2) 0.000(2) -0.004(2)
C7 0.036(3) 0.025(2) 0.039(3) 0.004(2) 0.004(2) 0.000(2)
C8 0.037(3) 0.030(3) 0.034(3) 0.003(2) 0.005(2) 0.000(2)
C13 0.041(3) 0.030(3) 0.031(2) 0.000(2) 0.007(2) -0.002(2)
C11 0.035(3) 0.040(3) 0.034(3) -0.009(2) 0.004(2) -0.006(2)
C1 0.043(3) 0.029(2) 0.036(3) 0.000(2) 0.009(2) 0.003(2)
C4 0.050(3) 0.037(3) 0.031(3) 0.000(2) 0.006(2) -0.010(2)
C9 0.052(3) 0.027(2) 0.036(3) 0.000(2) 0.004(2) 0.002(2)
C6 0.047(3) 0.031(3) 0.043(3) -0.002(2) 0.011(2) -0.003(2)
C10 0.042(3) 0.037(3) 0.037(3) 0.000(2) 0.002(2) 0.007(2)
C12 0.049(3) 0.033(3) 0.035(3) -0.003(2) 0.007(2) -0.003(2)
C3 0.038(3) 0.044(3) 0.040(3) 0.006(2) 0.000(2) 0.001(2)
C5 0.051(3) 0.032(3) 0.050(3) -0.007(2) 0.015(3) -0.001(2)

loop_
_atom_type_symbol
_atom_type_description
_atom_type_scat_dispersion_real
_atom_type_scat_dispersion_imag
_atom_type_scat_source
C C 0.0033 0.0016 'International Tables Vol C Tables 4.2.6.8 and 6.1.1.4'
H H 0.0000 0.0000 'International Tables Vol C Tables 4.2.6.8 and 6.1.1.4'
Br Br -0.2901 2.4595 'International Tables Vol C Tables 4.2.6.8 and 6.1.1.4'
Cl Cl 0.1484 0.1585 'International Tables Vol C Tables 4.2.6.8 and 6.1.1.4'
N N 0.0061 0.0033 'International Tables Vol C Tables 4.2.6.8 and 6.1.1.4'
Ni Ni 0.3393 1.1124 'International Tables Vol C Tables 4.2.6.8 and 6.1.1.4'
O O 0.0106 0.0060 'International Tables Vol C Tables 4.2.6.8 and 6.1.1.4'

loop_
_geom_angle_atom_site_label_1
_geom_angle_atom_site_label_2
_geom_angle_atom_site_label_3
_geom_angle
_geom_angle_site_symmetry_1
_geom_angle_site_symmetry_3
_geom_angle_publ_flag
O2 Ni1 O2 180.0 . 3_666 ?
O2 Ni1 N1 87.28(15) 3_666 . ?
O2 Ni1 N1 92.72(15) . . ?
O2 Ni1 N1 87.28(15) . 3_666 ?
O2 Ni1 N1 92.72(15) 3_666 3_666 ?
N1 Ni1 N1 180.0 3_666 . ?
C13 O2 Ni1 125.9(3) . . ?
C2 N1 Ni1 118.4(3) . . ?
C7 N1 Ni1 124.8(3) . . ?
C7 N1 C2 116.7(4) . . ?
C1 C2 N1 119.7(4) . . ?
C1 C2 C6 119.9(5) . . ?
C6 C2 N1 120.4(5) . . ?
N1 C7 H7 117.0 . . ?
N1 C7 C8 126.1(5) . . ?
C8 C7 H7 117.0 . . ?
C7 C8 C13 120.1(4) . . ?
C9 C8 C7 119.6(4) . . ?
C9 C8 C13 120.2(4) . . ?
O2 C13 C8 124.3(4) . . ?
O2 C13 C12 118.6(4) . . ?
C12 C13 C8 117.1(4) . . ?
C10 C11 H11 120.0 . . ?
C12 C11 H11 120.0 . . ?
C12 C11 C10 120.0(5) . . ?
C2 C1 Br1 119.9(4) . . ?
C2 C1 C3 121.4(5) . . ?
C3 C1 Br1 118.7(4) . . ?
C3 C4 Cl1 117.7(4) . . ?
C3 C4 C5 122.3(5) . . ?
C5 C4 Cl1 120.0(4) . . ?
C8 C9 H9 120.0 . . ?
C10 C9 C8 120.0(5) . . ?
C10 C9 H9 120.0 . . ?
C2 C6 H6 120.4 . . ?
C2 C6 C5 119.2(5) . . ?
C5 C6 H6 120.4 . . ?
C11 C10 Cl2 118.7(4) . . ?
C9 C10 Cl2 120.4(4) . . ?
C9 C10 C11 120.8(5) . . ?
C13 C12 H12 119.0 . . ?
C11 C12 C13 121.9(5) . . ?
C11 C12 H12 119.0 . . ?
C1 C3 H3 121.1 . . ?
C4 C3 C1 117.7(5) . . ?
C4 C3 H3 121.1 . . ?
C4 C5 C6 119.5(5) . . ?
C4 C5 H5 120.2 . . ?
C6 C5 H5 120.2 . . ?

loop_
_geom_bond_atom_site_label_1
_geom_bond_atom_site_label_2
_geom_bond_distance
_geom_bond_site_symmetry_2
_geom_bond_publ_flag
Ni1 O2 1.813(3) . ?
Ni1 O2 1.813(3) 3_666 ?
Ni1 N1 1.873(4) 3_666 ?
Ni1 N1 1.873(4) . ?
Br1 C1 1.848(5) . ?
Cl1 C4 1.722(5) . ?
Cl2 C10 1.719(5) . ?
O2 C13 1.282(5) . ?
N1 C2 1.427(6) . ?
N1 C7 1.274(6) . ?
C2 C1 1.353(7) . ?
C2 C6 1.364(7) . ?
C7 H7 0.9500 . ?
C7 C8 1.393(6) . ?
C8 C13 1.403(7) . ?
C8 C9 1.386(7) . ?
C13 C12 1.392(7) . ?
C11 H11 0.9500 . ?
C11 C10 1.382(7) . ?
C11 C12 1.336(7) . ?
C1 C3 1.382(7) . ?
C4 C3 1.345(7) . ?
C4 C5 1.353(8) . ?
C9 H9 0.9500 . ?
C9 C10 1.339(7) . ?
C6 H6 0.9500 . ?
C6 C5 1.380(7) . ?
C12 H12 0.9500 . ?
C3 H3 0.9500 . ?
C5 H5 0.9500 . ?

loop_
_geom_torsion_atom_site_label_1
_geom_torsion_atom_site_label_2
_geom_torsion_atom_site_label_3
_geom_torsion_atom_site_label_4
_geom_torsion
_geom_torsion_site_symmetry_1
_geom_torsion_site_symmetry_2
_geom_torsion_site_symmetry_3
_geom_torsion_site_symmetry_4
_geom_torsion_publ_flag
Ni1 O2 C13 C8 -22.7(7) . . . . ?
Ni1 O2 C13 C12 159.3(4) . . . . ?
Ni1 N1 C2 C1 -65.8(6) . . . . ?
Ni1 N1 C2 C6 112.1(4) . . . . ?
Ni1 N1 C7 C8 3.1(8) . . . . ?
Br1 C1 C3 C4 -179.5(4) . . . . ?
Cl1 C4 C3 C1 178.9(4) . . . . ?
Cl1 C4 C5 C6 -178.7(4) . . . . ?
O2 Ni1 N1 C2 -19.5(4) 3_666 . . . ?
O2 Ni1 N1 C2 160.5(4) . . . . ?
O2 Ni1 N1 C7 162.1(4) 3_666 . . . ?
O2 Ni1 N1 C7 -17.9(4) . . . . ?
O2 C13 C12 C11 177.3(5) . . . . ?
N1 Ni1 O2 C13 27.5(4) . . . . ?
N1 Ni1 O2 C13 -152.5(4) 3_666 . . . ?
N1 C2 C1 Br1 -3.0(6) . . . . ?
N1 C2 C1 C3 177.8(4) . . . . ?
N1 C2 C6 C5 -177.7(4) . . . . ?
N1 C7 C8 C13 10.2(8) . . . . ?
N1 C7 C8 C9 -174.5(5) . . . . ?
C2 N1 C7 C8 -175.4(5) . . . . ?
C2 C1 C3 C4 -0.3(8) . . . . ?
C2 C6 C5 C4 0.2(8) . . . . ?
C7 N1 C2 C1 112.8(5) . . . . ?
C7 N1 C2 C6 -69.3(6) . . . . ?
C7 C8 C13 O2 -0.2(8) . . . . ?
C7 C8 C13 C12 177.8(5) . . . . ?
C7 C8 C9 C10 -178.2(5) . . . . ?
C8 C13 C12 C11 -0.8(8) . . . . ?
C8 C9 C10 Cl2 178.8(4) . . . . ?
C8 C9 C10 C11 1.6(8) . . . . ?
C13 C8 C9 C10 -2.9(8) . . . . ?
C1 C2 C6 C5 0.1(8) . . . . ?
C9 C8 C13 O2 -175.6(5) . . . . ?
C9 C8 C13 C12 2.5(7) . . . . ?
C6 C2 C1 Br1 179.1(4) . . . . ?
C6 C2 C1 C3 -0.1(8) . . . . ?
C10 C11 C12 C13 -0.5(8) . . . . ?
C12 C11 C10 Cl2 -177.2(4) . . . . ?
C12 C11 C10 C9 0.1(8) . . . . ?
C3 C4 C5 C6 -0.6(8) . . . . ?
C5 C4 C3 C1 0.7(8) . . . . ?
